data_7011316
loop_
_publ_author_name
'D. Andrew Knight'
'Vinny Kim'
'Raymond J. Butcher'
'Brandy A. Harper'
'Terence L. Schull'

_publ_section_title
;
 Rhodium-mediated delamination of layered copper and zinc
 vinylphosphonates
;
_journal_issue 6
_journal_name_full 'J. Chem. Soc., Dalton Trans.'
_journal_page_first 824
_journal_page_last 826
_journal_paper_doi 10.1039/b110356n
_journal_year 2002
_chemical_formula_sum 'C2 H5 Cu O4 P'
_chemical_formula_weight 187.57
_chemical_name_systematic
; 
? 
;
_space_group_IT_number 14
_symmetry_cell_setting monoclinic
_symmetry_space_group_name_Hall '-P 2ybc'
_symmetry_space_group_name_H-M 'P 1 21/c 1'
_atom_sites_solution_hydrogens geom
_atom_sites_solution_primary direct
_atom_sites_solution_secondary difmap
_audit_creation_method SHELXL-97
_cell_angle_alpha 90.00
_cell_angle_beta 95.97(3)
_cell_angle_gamma 90.00
_cell_formula_units_Z 4
_cell_length_a 9.878(5)
_cell_length_b 7.628(3)
_cell_length_c 7.332(3)
_cell_measurement_reflns_used 36
_cell_measurement_temperature 293(2)
_cell_measurement_theta_max 12.47
_cell_measurement_theta_min 5.44
_cell_volume 549.5(4)
_computing_cell_refinement 'Siemens XSCANS'
_computing_data_collection 'Siemens XSCANS'
_computing_data_reduction 'Siemens SHELXTL'
_computing_molecular_graphics 'Siemens SHELXTL'
_computing_publication_material 'Siemens SHELXTL'
_computing_structure_refinement 'SHELXL-97 (Sheldrick, 1997)'
_computing_structure_solution 'SHELXS-97 (Sheldrick, 1990)'
_diffrn_ambient_temperature 293(2)
_diffrn_measured_fraction_theta_full 0.999
_diffrn_measured_fraction_theta_max 0.999
_diffrn_measurement_method '\w scans'
_diffrn_radiation_monochromator graphite
_diffrn_radiation_source 'fine-focus sealed tube'
_diffrn_radiation_type MoK\a
_diffrn_radiation_wavelength 0.71073
_diffrn_reflns_av_R_equivalents 0.0293
_diffrn_reflns_av_sigmaI/netI 0.0277
_diffrn_reflns_limit_h_max 12
_diffrn_reflns_limit_h_min -12
_diffrn_reflns_limit_k_max 9
_diffrn_reflns_limit_k_min 0
_diffrn_reflns_limit_l_max 9
_diffrn_reflns_limit_l_min 0
_diffrn_reflns_number 1354
_diffrn_reflns_theta_full 27.48
_diffrn_reflns_theta_max 27.48
_diffrn_reflns_theta_min 3.38
_diffrn_standards_interval_count 97
_diffrn_standards_number 3
_exptl_absorpt_coefficient_mu 4.183
_exptl_absorpt_correction_T_max 0.4859
_exptl_absorpt_correction_T_min 0.3778
_exptl_absorpt_correction_type empirical
_exptl_crystal_colour BLUE
_exptl_crystal_density_diffrn 2.267
_exptl_crystal_density_method 'not measured'
_exptl_crystal_description CHUNK
_exptl_crystal_F_000 372
_exptl_crystal_size_max 0.4
_exptl_crystal_size_mid 0.3
_exptl_crystal_size_min 0.2
_refine_diff_density_max 4.334
_refine_diff_density_min -0.491
_refine_diff_density_rms 0.184
_refine_ls_extinction_coef 0.011(4)
_refine_ls_extinction_expression Fc^*^=kFc[1+0.001xFc^2^\l^3^/sin(2\q)]^-1/4^
_refine_ls_extinction_method SHELXL
_refine_ls_goodness_of_fit_ref 1.110
_refine_ls_hydrogen_treatment mixed
_refine_ls_matrix_type full
_refine_ls_number_parameters 83
_refine_ls_number_reflns 1254
_refine_ls_number_restraints 3
_refine_ls_restrained_S_all 1.109
_refine_ls_R_factor_all 0.0518
_refine_ls_R_factor_gt 0.0487
_refine_ls_shift/su_max 0.006
_refine_ls_shift/su_mean 0.001
_refine_ls_structure_factor_coef Fsqd
_refine_ls_weighting_details 'calc w=1/[\s^2^(Fo^2^)+(0.0845P)^2^+0.5496P] where P=(Fo^2^+2Fc^2^)/3'
_refine_ls_weighting_scheme calc
_refine_ls_wR_factor_gt 0.1187
_refine_ls_wR_factor_ref 0.1216
_reflns_number_gt 1155
_reflns_number_total 1254
_reflns_threshold_expression >2sigma(I)
_cod_data_source_file b110356n.txt
_cod_data_source_block ak1
_cod_depositor_comments
;
The following automatic conversions were performed:
'_symmetry_cell_setting' value 'Monoclinic' changed to 'monoclinic'
according to '/home/saulius/struct/CIF-dictionaries/cif_core.dic'
dictionary named 'cif_core.dic' version 2.4.1 from 2010-06-29.

Automatic conversion script
Id: cif_fix_enum 1527 2010-12-29 10:47:43Z saulius 
;
_cod_original_sg_symbol_H-M P21/c
_cod_database_code 7011316

loop_
_symmetry_equiv_pos_as_xyz
'x, y, z'
'-x, y+1/2, -z+1/2'
'-x, -y, -z'
'x, -y-1/2, z-1/2'

loop_
_atom_site_label
_atom_site_type_symbol
_atom_site_fract_x
_atom_site_fract_y
_atom_site_fract_z
_atom_site_U_iso_or_equiv
_atom_site_adp_type
_atom_site_occupancy
_atom_site_symmetry_multiplicity
_atom_site_calc_flag
_atom_site_refinement_flags
_atom_site_disorder_assembly
_atom_site_disorder_group
Cu Cu 0.54326(4) 0.31018(5) 0.06504(5) 0.0153(2) Uani 1 1 d . . .
P P 0.34179(8) 0.05008(11) -0.17736(11) 0.0128(3) Uani 1 1 d . . .
O1W O 0.7050(3) 0.4332(4) 0.1931(4) 0.0209(6) Uani 1 1 d D . .
H1W1 H 0.676(7) 0.525(7) 0.161(7) 0.06(2) Uiso 1 1 d D . .
H1W2 H 0.695(8) 0.435(8) 0.298(6) 0.07(2) Uiso 1 1 d D . .
O1 O 0.3807(3) 0.2252(3) -0.0853(4) 0.0196(5) Uani 1 1 d . . .
O2 O 0.3492(3) -0.1017(3) -0.0397(3) 0.0174(5) Uani 1 1 d . . .
O3 O 0.4288(3) 0.0084(3) -0.3344(3) 0.0168(5) Uani 1 1 d . . .
C1 C 0.1696(4) 0.0738(6) -0.2717(6) 0.0281(8) Uani 1 1 d . . .
H1A H 0.1485 0.1644 -0.3546 0.034 Uiso 1 1 calc R . .
C2 C 0.0708(5) -0.0288(9) -0.2312(9) 0.0591(16) Uani 1 1 d . . .
H2A H 0.0889 -0.1205 -0.1486 0.071 Uiso 1 1 calc R . .
H2B H -0.0175 -0.0100 -0.2849 0.071 Uiso 1 1 calc R . .

loop_
_atom_site_aniso_label
_atom_site_aniso_U_11
_atom_site_aniso_U_22
_atom_site_aniso_U_33
_atom_site_aniso_U_23
_atom_site_aniso_U_13
_atom_site_aniso_U_12
Cu 0.0198(3) 0.0113(3) 0.0146(3) -0.00175(13) 0.00064(19) 0.00079(14)
P 0.0153(4) 0.0103(4) 0.0126(4) -0.0001(3) 0.0008(3) 0.0003(3)
O1W 0.0232(13) 0.0215(14) 0.0178(12) -0.0013(10) 0.0012(10) -0.0003(11)
O1 0.0240(12) 0.0105(11) 0.0233(13) -0.0038(9) -0.0030(10) 0.0003(10)
O2 0.0261(13) 0.0126(11) 0.0142(11) 0.0035(9) 0.0053(9) 0.0032(9)
O3 0.0241(12) 0.0147(12) 0.0120(11) -0.0002(8) 0.0039(9) -0.0002(9)
C1 0.0212(18) 0.031(2) 0.030(2) -0.0002(17) -0.0042(15) 0.0032(15)
C2 0.025(2) 0.072(4) 0.079(4) 0.009(3) -0.005(2) -0.012(3)

loop_
_atom_type_symbol
_atom_type_description
_atom_type_scat_dispersion_real
_atom_type_scat_dispersion_imag
_atom_type_scat_source
C C 0.0033 0.0016 'International Tables Vol C Tables 4.2.6.8 and 6.1.1.4'
H H 0.0000 0.0000 'International Tables Vol C Tables 4.2.6.8 and 6.1.1.4'
O O 0.0106 0.0060 'International Tables Vol C Tables 4.2.6.8 and 6.1.1.4'
P P 0.1023 0.0942 'International Tables Vol C Tables 4.2.6.8 and 6.1.1.4'
Cu Cu 0.3201 1.2651 'International Tables Vol C Tables 4.2.6.8 and 6.1.1.4'

loop_
_geom_angle_atom_site_label_1
_geom_angle_atom_site_label_2
_geom_angle_atom_site_label_3
_geom_angle
_geom_angle_site_symmetry_1
_geom_angle_site_symmetry_3
_geom_angle_publ_flag
O2 Cu O1 95.72(11) 3_655 . ?
O2 Cu O3 162.41(10) 3_655 4_566 ?
O1 Cu O3 88.54(11) . 4_566 ?
O2 Cu O1W 90.65(12) 3_655 . ?
O1 Cu O1W 170.43(11) . . ?
O3 Cu O1W 87.50(11) 4_566 . ?
O2 Cu O3 111.11(9) 3_655 2_654 ?
O1 Cu O3 87.60(10) . 2_654 ?
O3 Cu O3 86.07(10) 4_566 2_654 ?
O1W Cu O3 83.44(11) . 2_654 ?
O1 P O2 112.13(14) . . ?
O1 P O3 112.11(15) . . ?
O2 P O3 110.13(14) . . ?
O1 P C1 105.65(18) . . ?
O2 P C1 108.15(18) . . ?
O3 P C1 108.42(17) . . ?
P O1 Cu 133.74(16) . . ?
P O2 Cu 123.20(14) . 3_655 ?
P O3 Cu 121.30(15) . 4_565 ?
P O3 Cu 143.36(15) . 2_644 ?
Cu O3 Cu 93.93(10) 4_565 2_644 ?
C2 C1 P 123.8(4) . . ?

loop_
_geom_bond_atom_site_label_1
_geom_bond_atom_site_label_2
_geom_bond_distance
_geom_bond_site_symmetry_2
_geom_bond_publ_flag
Cu O2 1.932(3) 3_655 ?
Cu O1 1.961(3) . ?
Cu O3 1.978(3) 4_566 ?
Cu O1W 2.001(3) . ?
Cu O3 2.306(2) 2_654 ?
P O1 1.527(3) . ?
P O2 1.533(2) . ?
P O3 1.540(2) . ?
P C1 1.777(4) . ?
O2 Cu 1.932(3) 3_655 ?
O3 Cu 1.978(3) 4_565 ?
O3 Cu 2.306(2) 2_644 ?
C1 C2 1.309(7) . ?

loop_
_geom_hbond_atom_site_label_D
_geom_hbond_atom_site_label_H
_geom_hbond_atom_site_label_A
_geom_hbond_distance_DH
_geom_hbond_distance_HA
_geom_hbond_distance_DA
_geom_hbond_angle_DHA
_geom_hbond_site_symmetry_A
O1W H1W1 O1 0.79(4) 2.04(4) 2.827(4) 174(7) 3_665
O1W H1W1 O3 0.79(4) 2.51(5) 2.875(4) 110(5) 2_654
O1W H1W2 O2 0.79(4) 1.89(4) 2.664(4) 169(7) 2_655

loop_
_geom_torsion_atom_site_label_1
_geom_torsion_atom_site_label_2
_geom_torsion_atom_site_label_3
_geom_torsion_atom_site_label_4
_geom_torsion
_geom_torsion_site_symmetry_1
_geom_torsion_site_symmetry_2
_geom_torsion_site_symmetry_3
_geom_torsion_site_symmetry_4
_geom_torsion_publ_flag
O2 P O1 Cu 57.3(3) . . . . ?
O3 P O1 Cu -67.2(3) . . . . ?
C1 P O1 Cu 174.9(2) . . . . ?
O2 Cu O1 P 5.5(2) 3_655 . . . ?
O3 Cu O1 P -157.4(2) 4_566 . . . ?
O1W Cu O1 P 137.1(6) . . . . ?
O3 Cu O1 P 116.5(2) 2_654 . . . ?
O1 P O2 Cu -124.62(18) . . . 3_655 ?
O3 P O2 Cu 1.0(2) . . . 3_655 ?
C1 P O2 Cu 119.3(2) . . . 3_655 ?
O1 P O3 Cu -13.4(2) . . . 4_565 ?
O2 P O3 Cu -138.96(16) . . . 4_565 ?
C1 P O3 Cu 102.9(2) . . . 4_565 ?
O1 P O3 Cu -175.5(2) . . . 2_644 ?
O2 P O3 Cu 58.9(3) . . . 2_644 ?
C1 P O3 Cu -59.3(3) . . . 2_644 ?
O1 P C1 C2 -122.7(5) . . . . ?
O2 P C1 C2 -2.4(5) . . . . ?
O3 P C1 C2 117.0(5) . . . . ?
